data_1521898
loop_
_publ_author_name
'Schmidt, M.O.'
'Wickleder, M.S.'
'Meyer, G.'

_publ_section_title
;
 Ternaere Halogenide vom Typ A3 M X6. VIII. Zur Kristallstruktur von Li3
 In Cl6
;
_journal_name_full 'Zeitschrift fuer Anorganische und Allgemeine Chemie'
_journal_page_first 539
_journal_page_last 540
_journal_volume 625
_journal_year 1999
_chemical_formula_sum 'Cl6 In Li3'
_chemical_name_systematic 'Li3 In Cl6'
_space_group_IT_number 12
_symmetry_space_group_name_Hall '-C 2y'
_symmetry_space_group_name_H-M 'C 1 2/m 1'
_cell_angle_alpha 90
_cell_angle_beta 109.8
_cell_angle_gamma 90
_cell_formula_units_Z 2
_cell_length_a 6.432
_cell_length_b 11.093
_cell_length_c 6.398
_cell_volume 429.511
_citation_journal_id_ASTM ZAACAB
_cod_data_source_file Schmidt_ZAACAB_1999_887.cif
_cod_data_source_block Cl6In1Li3
_cod_original_cell_volume 429.5106
_cod_original_formula_sum 'Cl6 In1 Li3'
_cod_database_code 1521898

loop_
_symmetry_equiv_pos_as_xyz
x,y,z
-x,y,-z
-x,-y,-z
x,-y,z
x+1/2,y+1/2,z
-x+1/2,y+1/2,-z
-x+1/2,-y+1/2,-z
x+1/2,-y+1/2,z

loop_
_atom_site_label
_atom_site_type_symbol
_atom_site_fract_x
_atom_site_fract_y
_atom_site_fract_z
_atom_site_occupancy
_atom_site_U_iso_or_equiv
In1 In+3 0 0 0 0.875 0.0
Li2 Li+1 0.5 0 0.5 1 0.0
In2 In+3 0 0.3333 0 0.07 0.0
Cl2 Cl-1 0.245 0 0.7662 1 0.0
Li1 Li+1 0 0.1683 0.5 1 0.0
Cl1 Cl-1 0.2421 0.1622 0.2388 1 0.0
